data_4313467
loop_
_publ_author_name
'Klaus M\"uller-Buschbaum'
'Catharina C. Quitmann'

_publ_contact_author
;
    Dr. K. M\"uller-Buschbaum
    Institut f\"ur Anorganische Chemie der Universit\"at zu K\"oln
    D-50939 K\"oln
;
_publ_contact_author_email
;
    Klaus.Mueller-Buschbaum@uni-koeln.de
;
_publ_section_title
;
 Two New Groups of Homoleptic Rare Earth Pyridylbenzimidazolates:
 (NC12H8(NH)2)[Ln(N3C12H8)4] with Ln = Y, Tb, Yb, and
 [Ln(N3C12H8)2(N3C12H9)2][Ln(N3C12H8)4](N3C12H9)2 with Ln = La, Sm, Eu
;
_journal_name_full 'Inorganic Chemistry'
_journal_page_first 2742
_journal_page_last 2750
_journal_paper_doi 10.1021/ic020681u
_journal_volume 42
_journal_year 2003
_chemical_formula_moiety (NC12H8(NH)2)[Y(N3C12H8)4]
_chemical_formula_sum 'C60 H42 N15 Y'
_chemical_formula_weight 1061.98
_chemical_melting_point decomposition
_chemical_name_common Pyridylbenzimidazolium-Yttrium-Pyridylbenzimidazolate
_chemical_name_systematic
;
  (2-(Pyridyl-)Benzimidazolium)-Tetra-(2-(Pyridyl-)Benzimidazolate-Yttrium(III)
;
_space_group_IT_number 80
_symmetry_cell_setting tetragonal
_symmetry_space_group_name_Hall 'I 4bw'
_symmetry_space_group_name_H-M 'I 41'
_atom_sites_solution_hydrogens geom
_atom_sites_solution_primary direct
_atom_sites_solution_secondary difmap
_audit_creation_method SHELXL-97
_cell_angle_alpha 90.00
_cell_angle_beta 90.00
_cell_angle_gamma 90.00
_cell_formula_units_Z 8
_cell_length_a 16.8491(13)
_cell_length_b 16.8491(13)
_cell_length_c 37.350(3)
_cell_measurement_reflns_used N/A
_cell_measurement_temperature 170(2)
_cell_measurement_theta_max 26.00
_cell_measurement_theta_min 1.71
_cell_volume 10603.4(14)
_computing_cell_refinement 'STOE SOFTWARE'
_computing_data_collection 'STOE SOFTWARE'
_computing_data_reduction 'STOE SOFTWARE'
_computing_molecular_graphics POVRAY
_computing_structure_refinement 'SHELXL-97 (Sheldrick, 1997)'
_computing_structure_solution 'SHELXS-97 (Sheldrick, 1997)'
_diffrn_ambient_temperature 170(2)
_diffrn_measured_fraction_theta_full 0.995
_diffrn_measured_fraction_theta_max 0.995
_diffrn_measurement_device_type 'STOE IPDS 2'
_diffrn_measurement_method '2 deg phi scans'
_diffrn_radiation_monochromator graphite
_diffrn_radiation_source 'fine-focus sealed tube'
_diffrn_radiation_type MoK\a
_diffrn_radiation_wavelength 0.71073
_diffrn_reflns_av_R_equivalents 0.1562
_diffrn_reflns_av_sigmaI/netI 0.1552
_diffrn_reflns_limit_h_max 20
_diffrn_reflns_limit_h_min -20
_diffrn_reflns_limit_k_max 20
_diffrn_reflns_limit_k_min -20
_diffrn_reflns_limit_l_max 45
_diffrn_reflns_limit_l_min -46
_diffrn_reflns_number 47472
_diffrn_reflns_theta_full 26.00
_diffrn_reflns_theta_max 26.00
_diffrn_reflns_theta_min 1.71
_diffrn_standards_number N/A
_exptl_absorpt_coefficient_mu 1.155
_exptl_absorpt_correction_type none
_exptl_crystal_colour colourless
_exptl_crystal_density_diffrn 1.328
_exptl_crystal_density_method 'not measured'
_exptl_crystal_description plate
_exptl_crystal_F_000 4352
_exptl_crystal_size_max 0.45
_exptl_crystal_size_mid 0.4
_exptl_crystal_size_min 0.15
_refine_diff_density_max 0.372
_refine_diff_density_min -0.646
_refine_diff_density_rms 0.063
_refine_ls_abs_structure_details 'Flack H D (1983), Acta Cryst. A39, 876-881'
_refine_ls_abs_structure_Flack 0.504(16)
_refine_ls_extinction_method none
_refine_ls_goodness_of_fit_ref 0.853
_refine_ls_hydrogen_treatment mixed
_refine_ls_matrix_type full
_refine_ls_number_parameters 684
_refine_ls_number_reflns 10037
_refine_ls_number_restraints 1
_refine_ls_restrained_S_all 0.853
_refine_ls_R_factor_all 0.1267
_refine_ls_R_factor_gt 0.0521
_refine_ls_shift/su_max 0.883
_refine_ls_shift/su_mean 0.404
_refine_ls_structure_factor_coef Fsqd
_refine_ls_weighting_details 'calc w=1/[\s^2^(Fo^2^)+(0.0289P)^2^+0.0000P] where P=(Fo^2^+2Fc^2^)/3'
_refine_ls_weighting_scheme calc
_refine_ls_wR_factor_gt 0.0826
_refine_ls_wR_factor_ref 0.1012
_reflns_number_gt 5306
_reflns_number_total 10037
_reflns_threshold_expression >2sigma(I)
_cod_data_source_file ic020681u_1.cif
_cod_data_source_block C60H42N15Y
_cod_original_cell_volume 10603.5(14)
_cod_database_code 4313467

loop_
_symmetry_equiv_pos_as_xyz
'x, y, z'
'-y, x+1/2, z+1/4'
'-x, -y, z'
'y, -x+1/2, z+1/4'
'x+1/2, y+1/2, z+1/2'
'-y+1/2, x+1, z+3/4'
'-x+1/2, -y+1/2, z+1/2'
'y+1/2, -x+1, z+3/4'

loop_
_atom_site_label
_atom_site_type_symbol
_atom_site_fract_x
_atom_site_fract_y
_atom_site_fract_z
_atom_site_U_iso_or_equiv
_atom_site_adp_type
_atom_site_occupancy
_atom_site_calc_flag
_atom_site_refinement_flags
_atom_site_disorder_assembly
_atom_site_disorder_group
Y1 Y 0.5000 0.0000 0.10983(3) 0.0200(4) Uani 1 d S . .
Y2 Y 0.0000 0.5000 0.24326(3) 0.0198(4) Uani 1 d S . .
N4 N 0.4463(7) 0.0682(7) 0.1622(3) 0.026(3) Uani 1 d . . .
N2 N 0.3989(7) 0.0843(7) 0.0860(3) 0.028(3) Uani 1 d . . .
N1 N 0.4321(7) -0.0610(7) 0.0565(3) 0.025(3) Uani 1 d . . .
N5 N 0.5943(7) 0.1060(7) 0.1354(3) 0.028(3) Uani 1 d . . .
C5 C 0.3801(8) -0.0194(8) 0.0396(3) 0.023(3) Uani 1 d . . .
C6 C 0.3642(8) 0.0599(9) 0.0549(3) 0.024(3) Uani 1 d . . .
C4 C 0.3397(10) -0.0426(11) 0.0079(4) 0.060(5) Uani 1 d . . .
H4 H 0.3073 -0.0067 -0.0041 0.072 Uiso 1 calc R . .
C14 C 0.2979(9) 0.0386(9) 0.1737(4) 0.040(4) Uani 1 d . . .
H14 H 0.2868 0.0141 0.1520 0.047 Uiso 1 calc R . .
C13 C 0.3767(9) 0.0682(8) 0.1818(3) 0.023(3) Uani 1 d . . .
C1 C 0.4451(9) -0.1333(9) 0.0429(4) 0.028(3) Uani 1 d . . .
H1 H 0.4819 -0.1660 0.0542 0.033 Uiso 1 calc R . .
C31 C -0.0656(9) 0.3739(9) 0.1707(4) 0.025(3) Uani 1 d . . .
N3 N 0.3085(7) 0.1173(7) 0.0410(3) 0.025(2) Uani 1 d . . .
C21 C 0.6273(8) 0.1685(9) 0.1910(4) 0.037(3) Uani 1 d . . .
H21 H 0.6137 0.1815 0.2144 0.044 Uiso 1 calc R . .
C17 C 0.3272(10) 0.1180(10) 0.2394(4) 0.037(4) Uani 1 d . . .
H17 H 0.3341 0.1457 0.2607 0.045 Uiso 1 calc R . .
N9 N -0.1353(7) 0.4625(8) 0.1393(3) 0.034(3) Uani 1 d . . .
C22 C 0.7009(9) 0.1900(10) 0.1775(4) 0.041(4) Uani 1 d . . .
H22 H 0.7382 0.2150 0.1920 0.049 Uiso 1 calc R . .
C37 C -0.1332(10) 0.5555(10) 0.3104(4) 0.036(4) Uani 1 d . . .
H37 H -0.1640 0.5172 0.2991 0.044 Uiso 1 calc R . .
C7 C 0.3159(8) 0.1818(7) 0.0637(3) 0.022(3) Uani 1 d . . .
C23 C 0.7181(8) 0.1731(8) 0.1412(3) 0.025(3) Uani 1 d . . .
H23 H 0.7645 0.1904 0.1302 0.031 Uiso 1 calc R . .
C8 C 0.2762(9) 0.2515(9) 0.0618(3) 0.036(4) Uani 1 d . . .
H8 H 0.2379 0.2604 0.0443 0.043 Uiso 1 calc R . .
C18 C 0.3912(9) 0.1101(8) 0.2156(3) 0.026(3) Uani 1 d . . .
N6 N 0.4690(6) 0.1327(7) 0.2158(3) 0.026(2) Uani 1 d . . .
C3 C 0.3484(10) -0.1130(10) -0.0039(4) 0.047(4) Uani 1 d . . .
H3 H 0.3176 -0.1313 -0.0229 0.056 Uiso 1 calc R . .
C10 C 0.3545(10) 0.2901(9) 0.1169(4) 0.037(4) Uani 1 d . . .
H10 H 0.3658 0.3294 0.1336 0.045 Uiso 1 calc R . .
C2 C 0.4050(9) -0.1621(9) 0.0121(3) 0.040(4) Uani 1 d . . .
H2 H 0.4161 -0.2121 0.0028 0.048 Uiso 1 calc R . .
C15 C 0.2419(8) 0.0480(8) 0.1986(3) 0.026(3) Uani 1 d . . .
H15 H 0.1916 0.0284 0.1935 0.032 Uiso 1 calc R . .
C36 C -0.1033(9) 0.3861(7) 0.1398(4) 0.031(3) Uani 1 d . . .
C9 C 0.2936(9) 0.3058(9) 0.0855(4) 0.039(4) Uani 1 d . . .
H9 H 0.2694 0.3553 0.0838 0.047 Uiso 1 calc R . .
N10 N -0.0597(6) 0.5709(7) 0.2976(3) 0.025(3) Uani 1 d . . .
C12 C 0.3674(8) 0.1637(7) 0.0911(3) 0.019(3) Uani 1 d . . .
C20 C 0.5759(8) 0.1291(9) 0.1704(4) 0.028(3) Uani 1 d . . .
C16 C 0.2528(8) 0.0846(9) 0.2314(4) 0.025(3) Uani 1 d . . .
H16 H 0.2115 0.0871 0.2479 0.030 Uiso 1 calc R . .
C19 C 0.4984(8) 0.1103(7) 0.1826(3) 0.023(3) Uani 1 d . . .
C24 C 0.6605(9) 0.1285(9) 0.1228(4) 0.033(3) Uani 1 d . . .
H24 H 0.6720 0.1142 0.0993 0.040 Uiso 1 calc R . .
C47 C 0.2145(9) 0.6109(8) 0.2378(4) 0.039(4) Uani 1 d . . .
H47 H 0.2052 0.5737 0.2199 0.046 Uiso 1 calc R . .
C11 C 0.3886(9) 0.2205(8) 0.1188(3) 0.031(4) Uani 1 d . . .
H11 H 0.4245 0.2080 0.1369 0.037 Uiso 1 calc R . .
N7 N -0.1020(7) 0.5909(7) 0.2159(3) 0.023(2) Uani 1 d . . .
N11 N 0.0854(6) 0.6004(6) 0.2678(3) 0.021(2) Uani 1 d . . .
C40 C -0.0392(7) 0.6655(8) 0.3439(3) 0.025(3) Uani 1 d . . .
H40 H -0.0089 0.7041 0.3553 0.030 Uiso 1 calc R . .
C58 C -0.3580(9) 0.5453(9) 0.2810(3) 0.066(4) Uani 1 d . . .
H58 H -0.3314 0.4975 0.2842 0.079 Uiso 1 calc R . .
C29 C -0.1299(8) 0.5746(9) 0.1829(4) 0.029(3) Uani 1 d . . .
C30 C -0.1072(8) 0.4937(8) 0.1700(3) 0.028(3) Uani 1 d . . .
C57 C -0.3498(8) 0.5813(7) 0.2477(3) 0.068(4) Uani 1 d . . .
H57 H -0.3197 0.5568 0.2300 0.082 Uiso 1 calc R . .
N8 N -0.0672(7) 0.4445(7) 0.1902(3) 0.022(3) Uani 1 d . . .
C41 C -0.0105(8) 0.6262(8) 0.3139(3) 0.023(3) Uani 1 d . . .
C48 C 0.1575(9) 0.6261(8) 0.2617(4) 0.030(3) Uani 1 d . . .
C35 C -0.1136(9) 0.3306(9) 0.1122(4) 0.031(3) Uani 1 d . . .
H35 H -0.1375 0.3427 0.0904 0.038 Uiso 1 calc R . .
C42 C 0.0657(8) 0.6427(8) 0.2978(3) 0.021(3) Uani 1 d . . .
C28 C -0.1778(8) 0.6306(9) 0.1638(4) 0.035(4) Uani 1 d . . .
H28 H -0.1955 0.6189 0.1409 0.042 Uiso 1 calc R . .
C32 C -0.0365(8) 0.3024(7) 0.1788(3) 0.023(3) Uani 1 d . . .
H32 H -0.0117 0.2931 0.2007 0.027 Uiso 1 calc R . .
C39 C -0.1179(10) 0.6448(9) 0.3574(4) 0.041(4) Uani 1 d . . .
H39 H -0.1366 0.6671 0.3785 0.049 Uiso 1 calc R . .
C38 C -0.1632(9) 0.5936(8) 0.3390(4) 0.035(4) Uani 1 d . . .
H38 H -0.2154 0.5845 0.3460 0.042 Uiso 1 calc R . .
C33 C -0.0447(10) 0.2400(10) 0.1527(4) 0.045(4) Uani 1 d . . .
H33 H -0.0242 0.1896 0.1568 0.054 Uiso 1 calc R . .
C34 C -0.0858(10) 0.2589(11) 0.1203(4) 0.051(4) Uani 1 d . . .
H34 H -0.0935 0.2183 0.1038 0.061 Uiso 1 calc R . .
C54 C -0.5063(10) 0.7541(12) 0.3013(5) 0.0231(17) Uani 1 d . . .
C55 C -0.4281(8) 0.6780(8) 0.2654(3) 0.036(3) Uani 1 d . . .
C59 C -0.3985(10) 0.5708(10) 0.3080(3) 0.054(4) Uani 1 d . . .
H59 H -0.4013 0.5461 0.3302 0.065 Uiso 1 calc R . .
C56 C -0.3835(13) 0.6478(12) 0.2413(5) 0.078(5) Uani 1 d . . .
H56 H -0.3757 0.6737 0.2196 0.093 Uiso 1 calc R . .
N12 N 0.1101(8) 0.6887(8) 0.3121(3) 0.035(3) Uani 1 d . . .
C27 C -0.1977(10) 0.7019(9) 0.1796(4) 0.040(3) Uani 1 d . . .
H27 H -0.2324 0.7370 0.1684 0.048 Uiso 1 calc R . .
C26 C -0.1652(10) 0.7194(11) 0.2121(5) 0.049(4) Uani 1 d . . .
H26 H -0.1725 0.7698 0.2217 0.059 Uiso 1 calc R . .
C25 C -0.1226(9) 0.6657(8) 0.2307(4) 0.029(3) Uani 1 d . . .
H25 H -0.1063 0.6780 0.2538 0.034 Uiso 1 calc R . .
N14 N -0.4853(3) 0.6886(3) 0.32169(14) 0.0311(12) Uani 1 d . . .
H14A H -0.4990 0.6796 0.3435 0.037 Uiso 1 calc R . .
C44 C 0.2521(9) 0.7241(10) 0.2894(4) 0.042(4) Uani 1 d . . .
H44 H 0.2652 0.7618 0.3066 0.051 Uiso 1 calc R . .
C45 C 0.3079(9) 0.7015(9) 0.2622(4) 0.039(3) Uani 1 d . . .
H45 H 0.3577 0.7252 0.2618 0.046 Uiso 1 calc R . .
C46 C 0.2914(9) 0.6513(10) 0.2392(4) 0.037(3) Uani 1 d . . .
H46 H 0.3294 0.6388 0.2220 0.044 Uiso 1 calc R . .
C43 C 0.1748(9) 0.6862(8) 0.2893(4) 0.035(4) Uani 1 d . . .
N13 N -0.4719(3) 0.7479(3) 0.26901(14) 0.0363(14) Uani 1 d . . .
H13 H -0.4763 0.7831 0.2524 0.044 Uiso 1 calc R . .
N15 N -0.5786(13) 0.8144(12) 0.3481(5) 0.045(6) Uani 1 d P . .
C51 C -0.6107(13) 0.9355(11) 0.3000(6) 0.106(8) Uani 1 d . . .
H51 H -0.6164 0.9747 0.2827 0.127 Uiso 1 calc R . .
C49 C -0.6211(15) 0.8756(15) 0.3588(6) 0.120(10) Uani 1 d . . .
H49 H -0.6362 0.8750 0.3827 0.144 Uiso 1 calc R . .
C50 C -0.6502(5) 0.9513(5) 0.3361(3) 0.105(4) Uani 1 d . . .
H50 H -0.6824 0.9934 0.3431 0.126 Uiso 1 calc R . .
C53 C -0.5524(5) 0.8166(5) 0.3145(3) 0.060(3) Uani 1 d R . .
C60 C -0.4354(9) 0.6376(11) 0.2993(4) 0.058(5) Uani 1 d . . .
C52 C -0.5668(9) 0.8683(8) 0.2901(4) 0.054(4) Uani 1 d . . .
H52 H -0.5487 0.8615 0.2668 0.065 Uiso 1 calc R . .

loop_
_atom_site_aniso_label
_atom_site_aniso_U_11
_atom_site_aniso_U_22
_atom_site_aniso_U_33
_atom_site_aniso_U_23
_atom_site_aniso_U_13
_atom_site_aniso_U_12
Y1 0.0211(10) 0.0263(11) 0.0127(9) 0.000 0.000 0.0005(9)
Y2 0.0226(10) 0.0259(11) 0.0109(9) 0.000 0.000 -0.0025(9)
N4 0.024(7) 0.035(7) 0.018(6) -0.004(5) -0.003(5) 0.010(6)
N2 0.027(6) 0.027(6) 0.029(6) -0.002(5) 0.014(5) -0.007(5)
N1 0.025(7) 0.034(7) 0.016(6) 0.011(5) -0.009(4) 0.012(5)
N5 0.037(6) 0.029(6) 0.017(5) -0.001(4) 0.010(4) -0.001(5)
C5 0.030(6) 0.023(5) 0.015(5) -0.008(4) -0.002(4) -0.010(5)
C6 0.020(6) 0.034(7) 0.017(6) 0.012(5) -0.004(4) 0.010(5)
C4 0.056(10) 0.076(12) 0.047(10) -0.007(9) -0.022(8) 0.010(9)
C14 0.034(8) 0.060(10) 0.025(7) -0.011(6) -0.010(6) 0.013(7)
C13 0.032(8) 0.019(7) 0.019(7) -0.001(5) -0.007(6) 0.001(6)
C1 0.037(9) 0.030(8) 0.017(7) -0.007(6) -0.009(6) -0.005(7)
C31 0.038(8) 0.026(8) 0.010(7) -0.004(6) -0.005(6) -0.005(6)
N3 0.024(5) 0.022(5) 0.030(6) 0.008(4) -0.009(4) 0.014(4)
C21 0.020(6) 0.068(9) 0.023(6) -0.009(5) 0.000(5) -0.008(6)
C17 0.038(9) 0.041(8) 0.032(8) -0.008(6) 0.004(6) 0.000(7)
N9 0.039(7) 0.048(7) 0.014(5) 0.008(5) -0.014(4) -0.007(6)
C22 0.038(8) 0.053(8) 0.032(7) -0.017(6) -0.001(6) -0.006(6)
C37 0.031(9) 0.040(10) 0.038(9) 0.011(7) -0.001(7) -0.005(8)
C7 0.031(7) 0.018(5) 0.016(5) 0.001(4) 0.008(5) 0.000(4)
C23 0.021(6) 0.033(6) 0.022(6) -0.001(5) 0.007(5) -0.010(5)
C8 0.041(9) 0.043(9) 0.024(6) -0.005(6) 0.009(6) 0.009(7)
C18 0.048(8) 0.018(6) 0.010(5) -0.005(4) -0.004(5) 0.005(6)
N6 0.015(5) 0.038(6) 0.024(5) -0.003(4) 0.011(4) -0.004(4)
C3 0.066(10) 0.049(10) 0.025(7) -0.002(7) -0.022(7) -0.002(8)
C10 0.054(9) 0.021(7) 0.036(7) 0.003(5) 0.024(6) -0.002(6)
C2 0.070(10) 0.037(8) 0.024(6) -0.013(5) -0.005(6) -0.006(7)
C15 0.019(7) 0.034(7) 0.025(6) 0.005(5) -0.002(5) 0.003(5)
C36 0.049(8) 0.011(6) 0.034(7) -0.002(5) 0.008(6) 0.003(5)
C9 0.043(7) 0.035(7) 0.040(7) 0.025(5) 0.006(5) 0.012(6)
N10 0.017(6) 0.035(7) 0.021(6) 0.006(5) 0.008(4) 0.012(5)
C12 0.025(6) 0.023(5) 0.029(6) -0.008(4) 0.012(5) 0.004(4)
C20 0.015(7) 0.048(9) 0.022(7) -0.001(6) 0.004(6) 0.003(7)
C16 0.021(6) 0.027(7) 0.028(6) 0.002(5) 0.011(5) 0.009(5)
C19 0.025(7) 0.025(6) 0.020(6) -0.010(5) -0.010(5) -0.007(5)
C24 0.054(8) 0.030(7) 0.014(6) -0.006(5) 0.006(5) -0.010(6)
C47 0.048(8) 0.027(7) 0.041(7) 0.010(5) -0.017(6) -0.022(6)
C11 0.061(9) 0.014(6) 0.017(5) -0.010(4) -0.005(5) -0.006(6)
N7 0.033(6) 0.016(5) 0.020(5) 0.005(4) -0.001(4) 0.004(5)
N11 0.024(6) 0.029(6) 0.010(5) -0.012(4) -0.001(4) -0.014(5)
C40 0.024(6) 0.039(7) 0.013(5) -0.007(5) 0.001(4) -0.002(5)
C58 0.077(9) 0.063(9) 0.058(7) -0.037(6) 0.015(6) 0.015(6)
C29 0.022(7) 0.046(9) 0.017(7) 0.002(6) -0.009(6) -0.001(7)
C30 0.035(7) 0.030(7) 0.018(6) -0.011(5) 0.010(5) -0.012(6)
C57 0.093(10) 0.076(8) 0.037(5) 0.021(5) -0.003(6) 0.005(6)
N8 0.027(7) 0.023(6) 0.015(6) -0.001(5) -0.001(5) 0.005(5)
C41 0.033(6) 0.018(5) 0.017(5) 0.001(4) -0.012(4) -0.012(4)
C48 0.040(8) 0.033(7) 0.016(6) 0.000(5) -0.014(5) -0.004(6)
C35 0.032(7) 0.042(8) 0.020(6) -0.010(6) -0.011(5) -0.003(6)
C42 0.021(6) 0.025(6) 0.018(6) 0.002(4) 0.000(4) 0.004(5)
C28 0.025(5) 0.049(9) 0.031(7) 0.010(6) -0.021(4) -0.002(5)
C32 0.031(7) 0.018(5) 0.020(6) -0.008(5) 0.004(5) 0.001(5)
C39 0.049(9) 0.037(7) 0.037(8) 0.001(6) 0.025(7) 0.007(7)
C38 0.036(8) 0.024(7) 0.046(9) 0.010(6) 0.003(6) -0.002(6)
C33 0.055(11) 0.031(9) 0.050(10) -0.015(7) -0.006(8) 0.003(8)
C34 0.047(9) 0.068(10) 0.036(8) -0.021(7) -0.007(7) -0.007(8)
C54 0.015(4) 0.030(4) 0.025(2) 0.003(2) -0.003(3) 0.000(3)
C55 0.039(6) 0.037(5) 0.031(6) 0.006(5) -0.006(5) 0.005(4)
C59 0.064(8) 0.074(10) 0.023(5) 0.002(5) 0.001(5) -0.020(7)
C56 0.101(12) 0.099(10) 0.034(6) 0.019(6) -0.007(7) -0.045(8)
N12 0.046(7) 0.042(7) 0.017(6) 0.006(5) -0.004(5) -0.003(6)
C27 0.045(7) 0.033(7) 0.043(7) 0.003(5) -0.006(6) 0.017(6)
C26 0.049(9) 0.044(9) 0.055(10) 0.006(7) -0.012(7) 0.002(7)
C25 0.049(8) 0.007(6) 0.029(7) -0.005(5) 0.003(5) -0.002(5)
N14 0.036(3) 0.035(3) 0.022(3) 0.011(2) 0.000(2) -0.003(3)
C44 0.039(9) 0.038(9) 0.050(10) 0.007(7) -0.032(7) -0.012(8)
C45 0.025(6) 0.053(8) 0.037(6) 0.033(6) 0.000(5) -0.017(6)
C46 0.036(8) 0.047(8) 0.027(6) -0.002(6) -0.004(5) -0.016(6)
C43 0.043(8) 0.023(7) 0.040(8) 0.001(5) -0.024(6) -0.007(6)
N13 0.036(3) 0.045(4) 0.028(3) 0.012(3) -0.002(2) -0.007(3)
N15 0.028(8) 0.063(12) 0.044(11) -0.025(9) 0.017(8) -0.002(8)
C51 0.092(16) 0.030(10) 0.20(2) 0.025(11) -0.044(14) 0.029(9)
C49 0.093(17) 0.19(3) 0.077(13) -0.064(17) 0.006(11) 0.002(18)
C50 0.044(6) 0.096(8) 0.176(12) -0.105(8) -0.016(7) 0.031(5)
C53 0.028(5) 0.032(6) 0.119(11) -0.016(6) -0.025(6) 0.002(5)
C60 0.031(6) 0.097(11) 0.046(8) -0.043(8) 0.016(5) -0.013(7)
C52 0.046(7) 0.028(6) 0.089(12) -0.026(7) 0.029(7) 0.004(5)

loop_
_atom_type_symbol
_atom_type_description
_atom_type_scat_dispersion_real
_atom_type_scat_dispersion_imag
_atom_type_scat_source
C C 0.0033 0.0016 'International Tables Vol C Tables 4.2.6.8 and 6.1.1.4'
H H 0.0000 0.0000 'International Tables Vol C Tables 4.2.6.8 and 6.1.1.4'
N N 0.0061 0.0033 'International Tables Vol C Tables 4.2.6.8 and 6.1.1.4'
Y Y -2.7962 3.5667 'International Tables Vol C Tables 4.2.6.8 and 6.1.1.4'

loop_
_geom_angle_atom_site_label_1
_geom_angle_atom_site_label_2
_geom_angle_atom_site_label_3
_geom_angle
_geom_angle_site_symmetry_1
_geom_angle_site_symmetry_3
_geom_angle_publ_flag
N2 Y1 N2 136.2(6) . 3_655 ?
N2 Y1 N4 75.8(4) . . ?
N2 Y1 N4 147.4(4) 3_655 . ?
N2 Y1 N4 147.4(4) . 3_655 ?
N2 Y1 N4 75.8(4) 3_655 3_655 ?
N4 Y1 N4 73.6(5) . 3_655 ?
N2 Y1 N1 67.9(4) . . ?
N2 Y1 N1 77.6(4) 3_655 . ?
N4 Y1 N1 131.1(4) . . ?
N4 Y1 N1 127.6(4) 3_655 . ?
N2 Y1 N1 77.6(4) . 3_655 ?
N2 Y1 N1 67.9(4) 3_655 3_655 ?
N4 Y1 N1 127.6(4) . 3_655 ?
N4 Y1 N1 131.1(4) 3_655 3_655 ?
N1 Y1 N1 75.3(5) . 3_655 ?
N2 Y1 N5 99.5(4) . . ?
N2 Y1 N5 96.4(4) 3_655 . ?
N4 Y1 N5 66.8(4) . . ?
N4 Y1 N5 78.5(4) 3_655 . ?
N1 Y1 N5 149.0(4) . . ?
N1 Y1 N5 74.3(4) 3_655 . ?
N2 Y1 N5 96.4(4) . 3_655 ?
N2 Y1 N5 99.5(4) 3_655 3_655 ?
N4 Y1 N5 78.5(4) . 3_655 ?
N4 Y1 N5 66.8(4) 3_655 3_655 ?
N1 Y1 N5 74.3(4) . 3_655 ?
N1 Y1 N5 149.0(4) 3_655 3_655 ?
N5 Y1 N5 136.5(5) . 3_655 ?
N11 Y2 N11 135.1(5) . 3_565 ?
N11 Y2 N8 148.0(4) . . ?
N11 Y2 N8 76.4(3) 3_565 . ?
N11 Y2 N8 76.4(4) . 3_565 ?
N11 Y2 N8 148.0(4) 3_565 3_565 ?
N8 Y2 N8 73.1(5) . 3_565 ?
N11 Y2 N7 97.8(4) . . ?
N11 Y2 N7 100.0(4) 3_565 . ?
N8 Y2 N7 65.8(4) . . ?
N8 Y2 N7 75.9(4) 3_565 . ?
N11 Y2 N7 100.0(4) . 3_565 ?
N11 Y2 N7 97.8(4) 3_565 3_565 ?
N8 Y2 N7 75.9(4) . 3_565 ?
N8 Y2 N7 65.8(4) 3_565 3_565 ?
N7 Y2 N7 132.1(5) . 3_565 ?
N11 Y2 N10 77.9(4) . 3_565 ?
N11 Y2 N10 66.7(4) 3_565 3_565 ?
N8 Y2 N10 129.8(4) . 3_565 ?
N8 Y2 N10 129.3(4) 3_565 3_565 ?
N7 Y2 N10 150.8(4) . 3_565 ?
N7 Y2 N10 76.7(3) 3_565 3_565 ?
N11 Y2 N10 66.7(4) . . ?
N11 Y2 N10 77.9(4) 3_565 . ?
N8 Y2 N10 129.3(4) . . ?
N8 Y2 N10 129.8(4) 3_565 . ?
N7 Y2 N10 76.7(3) . . ?
N7 Y2 N10 150.8(4) 3_565 . ?
N10 Y2 N10 75.1(5) 3_565 . ?
C19 N4 C13 104.5(11) . . ?
C19 N4 Y1 117.0(9) . . ?
C13 N4 Y1 137.6(9) . . ?
C6 N2 C12 103.5(11) . . ?
C6 N2 Y1 116.4(9) . . ?
C12 N2 Y1 139.3(9) . . ?
C5 N1 C1 115.0(11) . . ?
C5 N1 Y1 118.3(9) . . ?
C1 N1 Y1 126.7(9) . . ?
C24 N5 C20 117.4(12) . . ?
C24 N5 Y1 127.7(9) . . ?
C20 N5 Y1 113.7(9) . . ?
N1 C5 C4 125.8(13) . . ?
N1 C5 C6 115.2(11) . . ?
C4 C5 C6 118.9(13) . . ?
N2 C6 N3 112.6(12) . . ?
N2 C6 C5 121.6(11) . . ?
N3 C6 C5 125.7(12) . . ?
C3 C4 C5 119.4(16) . . ?
C3 C4 H4 120.5 . . ?
C5 C4 H4 120.1 . . ?
C15 C14 C13 117.4(13) . . ?
C15 C14 H14 121.4 . . ?
C13 C14 H14 121.1 . . ?
N4 C13 C14 131.7(12) . . ?
N4 C13 C18 108.3(12) . . ?
C14 C13 C18 119.9(13) . . ?
N1 C1 C2 122.7(14) . . ?
N1 C1 H1 119.0 . . ?
C2 C1 H1 118.3 . . ?
C36 C31 C32 120.6(13) . . ?
C36 C31 N8 108.1(12) . . ?
C32 C31 N8 131.3(12) . . ?
C7 N3 C6 104.3(11) . . ?
C20 C21 C22 120.1(13) . . ?
C20 C21 H21 120.2 . . ?
C22 C21 H21 119.7 . . ?
C18 C17 C16 120.8(14) . . ?
C18 C17 H17 119.6 . . ?
C16 C17 H17 119.7 . . ?
C30 N9 C36 102.3(11) . . ?
C21 C22 C23 118.6(13) . . ?
C21 C22 H22 121.1 . . ?
C23 C22 H22 120.3 . . ?
N10 C37 C38 122.2(15) . . ?
N10 C37 H37 118.5 . . ?
C38 C37 H37 119.3 . . ?
C8 C7 C12 122.8(12) . . ?
C8 C7 N3 127.2(13) . . ?
C12 C7 N3 109.8(11) . . ?
C22 C23 C24 115.7(12) . . ?
C22 C23 H23 122.3 . . ?
C24 C23 H23 122.0 . . ?
C9 C8 C7 117.4(14) . . ?
C9 C8 H8 121.5 . . ?
C7 C8 H8 121.0 . . ?
N6 C18 C17 134.9(12) . . ?
N6 C18 C13 107.5(11) . . ?
C17 C18 C13 117.6(13) . . ?
C18 N6 C19 105.1(10) . . ?
C4 C3 C2 118.7(14) . . ?
C4 C3 H3 120.8 . . ?
C2 C3 H3 120.5 . . ?
C11 C10 C9 118.4(14) . . ?
C11 C10 H10 120.9 . . ?
C9 C10 H10 120.6 . . ?
C3 C2 C1 118.0(13) . . ?
C3 C2 H2 120.9 . . ?
C1 C2 H2 121.1 . . ?
C14 C15 C16 125.2(14) . . ?
C14 C15 H15 117.5 . . ?
C16 C15 H15 117.4 . . ?
C31 C36 C35 126.3(13) . . ?
C31 C36 N9 109.7(12) . . ?
C35 C36 N9 123.9(12) . . ?
C8 C9 C10 122.1(14) . . ?
C8 C9 H9 118.7 . . ?
C10 C9 H9 119.2 . . ?
C37 N10 C41 121.4(12) . . ?
C37 N10 Y2 123.4(10) . . ?
C41 N10 Y2 115.2(8) . . ?
C7 C12 C11 122.6(11) . . ?
C7 C12 N2 109.6(11) . . ?
C11 C12 N2 127.7(12) . . ?
C21 C20 N5 122.1(13) . . ?
C21 C20 C19 121.6(12) . . ?
N5 C20 C19 116.3(12) . . ?
C15 C16 C17 119.0(13) . . ?
C15 C16 H16 120.6 . . ?
C17 C16 H16 120.4 . . ?
N4 C19 N6 114.2(11) . . ?
N4 C19 C20 122.0(11) . . ?
N6 C19 C20 123.7(10) . . ?
N5 C24 C23 125.7(13) . . ?
N5 C24 H24 116.9 . . ?
C23 C24 H24 117.4 . . ?
C48 C47 C46 121.5(13) . . ?
C48 C47 H47 119.4 . . ?
C46 C47 H47 119.1 . . ?
C10 C11 C12 116.3(14) . . ?
C10 C11 H11 121.9 . . ?
C12 C11 H11 121.8 . . ?
C29 N7 C25 116.8(11) . . ?
C29 N7 Y2 119.1(9) . . ?
C25 N7 Y2 123.3(9) . . ?
C48 N11 C42 101.1(10) . . ?
C48 N11 Y2 136.2(9) . . ?
C42 N11 Y2 122.3(8) . . ?
C41 C40 C39 118.6(12) . . ?
C41 C40 H40 120.9 . . ?
C39 C40 H40 120.5 . . ?
C59 C58 C57 127.3(15) . . ?
C59 C58 H58 115.7 . . ?
C57 C58 H58 117.0 . . ?
N7 C29 C28 121.2(13) . . ?
N7 C29 C30 113.0(11) . . ?
C28 C29 C30 125.9(12) . . ?
N8 C30 N9 115.1(13) . . ?
N8 C30 C29 121.5(11) . . ?
N9 C30 C29 122.7(13) . . ?
C56 C57 C58 120.3(16) . . ?
C56 C57 H57 120.4 . . ?
C58 C57 H57 119.3 . . ?
C30 N8 C31 104.5(11) . . ?
C30 N8 Y2 117.4(9) . . ?
C31 N8 Y2 137.1(9) . . ?
C40 C41 N10 117.8(12) . . ?
C40 C41 C42 123.5(12) . . ?
N10 C41 C42 118.7(11) . . ?
N11 C48 C47 136.0(13) . . ?
N11 C48 C43 106.8(12) . . ?
C47 C48 C43 117.2(13) . . ?
C34 C35 C36 113.2(13) . . ?
C34 C35 H35 123.2 . . ?
C36 C35 H35 123.6 . . ?
N12 C42 N11 123.4(13) . . ?
N12 C42 C41 119.5(12) . . ?
N11 C42 C41 117.0(11) . . ?
N12 C42 C43 42.7(8) . . ?
N11 C42 C43 80.7(8) . . ?
C41 C42 C43 162.2(11) . . ?
C27 C28 C29 120.0(13) . . ?
C27 C28 H28 120.4 . . ?
C29 C28 H28 119.7 . . ?
C31 C32 C33 118.1(13) . . ?
C31 C32 H32 121.0 . . ?
C33 C32 H32 120.9 . . ?
C38 C39 C40 119.7(13) . . ?
C38 C39 H39 120.5 . . ?
C40 C39 H39 119.8 . . ?
C39 C38 C37 120.0(15) . . ?
C39 C38 H38 120.1 . . ?
C37 C38 H38 119.9 . . ?
C32 C33 C34 117.2(15) . . ?
C32 C33 H33 121.5 . . ?
C34 C33 H33 121.3 . . ?
C35 C34 C33 124.4(15) . . ?
C35 C34 H34 117.8 . . ?
C33 C34 H34 117.8 . . ?
N13 C54 N14 108.8(13) . . ?
N13 C54 C53 127.9(15) . . ?
N14 C54 C53 123.2(14) . . ?
C56 C55 N13 135.5(12) . . ?
C56 C55 C60 118.8(14) . . ?
N13 C55 C60 105.6(11) . . ?
C58 C59 C60 109.9(13) . . ?
C58 C59 H59 125.5 . . ?
C60 C59 H59 124.6 . . ?
C57 C56 C55 118.5(15) . . ?
C57 C56 H56 120.5 . . ?
C55 C56 H56 121.0 . . ?
C42 N12 C43 101.3(12) . . ?
C28 C27 C26 118.0(14) . . ?
C28 C27 H27 120.4 . . ?
C26 C27 H27 121.5 . . ?
C25 C26 C27 121.8(16) . . ?
C25 C26 H26 119.5 . . ?
C27 C26 H26 118.7 . . ?
C26 C25 N7 121.8(14) . . ?
C26 C25 H25 118.8 . . ?
N7 C25 H25 119.4 . . ?
C54 N14 C60 107.4(11) . . ?
C54 N14 H14A 126.0 . . ?
C60 N14 H14A 126.5 . . ?
C45 C44 C43 117.9(14) . . ?
C45 C44 H44 120.9 . . ?
C43 C44 H44 121.3 . . ?
C46 C45 C44 121.8(14) . . ?
C46 C45 H45 119.1 . . ?
C44 C45 H45 119.1 . . ?
C45 C46 C47 122.8(15) . . ?
C45 C46 H46 118.6 . . ?
C47 C46 H46 118.7 . . ?
N12 C43 C44 133.7(14) . . ?
N12 C43 C48 107.2(12) . . ?
C44 C43 C48 118.8(14) . . ?
N12 C43 C42 36.0(7) . . ?
C44 C43 C42 169.7(13) . . ?
C48 C43 C42 71.3(9) . . ?
C54 N13 C55 112.3(10) . . ?
C54 N13 H13 123.6 . . ?
C55 N13 H13 124.1 . . ?
C53 N15 C49 116(2) . . ?
C52 C51 C50 127.2(15) . . ?
C52 C51 H51 116.3 . . ?
C50 C51 H51 116.4 . . ?
N15 C49 C50 128.8(19) . . ?
N15 C49 H49 116.6 . . ?
C50 C49 H49 114.6 . . ?
C51 C50 C49 101.2(12) . . ?
C51 C50 H50 129.0 . . ?
C49 C50 H50 129.8 . . ?
C52 C53 N15 128.7(13) . . ?
C52 C53 C54 111.4(12) . . ?
N15 C53 C54 119.7(14) . . ?
C59 C60 C55 125.1(12) . . ?
C59 C60 N14 128.9(13) . . ?
C55 C60 N14 105.9(15) . . ?
C53 C52 C51 117.4(14) . . ?
C53 C52 H52 121.4 . . ?
C51 C52 H52 121.2 . . ?

loop_
_geom_bond_atom_site_label_1
_geom_bond_atom_site_label_2
_geom_bond_distance
_geom_bond_site_symmetry_2
_geom_bond_publ_flag
Y1 N2 2.391(11) . ?
Y1 N2 2.391(11) 3_655 ?
Y1 N4 2.443(11) . ?
Y1 N4 2.443(11) 3_655 ?
Y1 N1 2.517(11) . ?
Y1 N1 2.517(11) 3_655 ?
Y1 N5 2.575(12) . ?
Y1 N5 2.575(12) 3_655 ?
Y2 N11 2.402(9) . ?
Y2 N11 2.402(9) 3_565 ?
Y2 N8 2.467(11) . ?
Y2 N8 2.467(11) 3_565 ?
Y2 N7 2.518(11) . ?
Y2 N7 2.518(11) 3_565 ?
Y2 N10 2.561(11) 3_565 ?
Y2 N10 2.561(11) . ?
N4 C19 1.363(16) . ?
N4 C13 1.383(17) . ?
N2 C6 1.362(17) . ?
N2 C12 1.452(16) . ?
N1 C5 1.287(17) . ?
N1 C1 1.336(17) . ?
N5 C24 1.269(17) . ?
N5 C20 1.400(17) . ?
C5 C4 1.42(2) . ?
C5 C6 1.479(19) . ?
C6 N3 1.444(16) . ?
C4 C3 1.28(2) . ?
C4 H4 0.9300 . ?
C14 C15 1.334(19) . ?
C14 C13 1.45(2) . ?
C14 H14 0.9300 . ?
C13 C18 1.465(17) . ?
C1 C2 1.422(17) . ?
C1 H1 0.9300 . ?
C31 C36 1.337(19) . ?
C31 C32 1.335(19) . ?
C31 N8 1.395(17) . ?
N3 C7 1.384(16) . ?
C21 C20 1.335(19) . ?
C21 C22 1.39(2) . ?
C21 H21 0.9300 . ?
C17 C18 1.40(2) . ?
C17 C16 1.41(2) . ?
C17 H17 0.9300 . ?
N9 C30 1.348(16) . ?
N9 C36 1.395(18) . ?
C22 C23 1.42(2) . ?
C22 H22 0.9300 . ?
C37 N10 1.352(18) . ?
C37 C38 1.35(2) . ?
C37 H37 0.9300 . ?
C7 C8 1.355(19) . ?
C7 C12 1.376(18) . ?
C23 C24 1.407(19) . ?
C23 H23 0.9300 . ?
C8 C9 1.31(2) . ?
C8 H8 0.9300 . ?
C18 N6 1.365(18) . ?
N6 C19 1.389(15) . ?
C3 C2 1.40(2) . ?
C3 H3 0.9300 . ?
C10 C11 1.31(2) . ?
C10 C9 1.58(2) . ?
C10 H10 0.9300 . ?
C2 H2 0.9300 . ?
C15 C16 1.381(19) . ?
C15 H15 0.9300 . ?
C36 C35 1.400(18) . ?
C9 H9 0.9300 . ?
N10 C41 1.387(17) . ?
C12 C11 1.453(16) . ?
C20 C19 1.417(18) . ?
C16 H16 0.9300 . ?
C24 H24 0.9300 . ?
C47 C48 1.337(19) . ?
C47 C46 1.465(19) . ?
C47 H47 0.9300 . ?
C11 H11 0.9300 . ?
N7 C29 1.349(17) . ?
N7 C25 1.420(17) . ?
N11 C48 1.310(17) . ?
N11 C42 1.370(16) . ?
C40 C41 1.390(18) . ?
C40 C39 1.460(19) . ?
C40 H40 0.9300 . ?
C58 C59 1.289(19) . ?
C58 C57 1.391(16) . ?
C58 H58 0.9300 . ?
C29 C28 1.429(19) . ?
C29 C30 1.496(19) . ?
C30 N8 1.308(17) . ?
C57 C56 1.28(3) . ?
C57 H57 0.9300 . ?
C41 C42 1.445(19) . ?
C48 C43 1.474(19) . ?
C35 C34 1.33(2) . ?
C35 H35 0.9300 . ?
C42 N12 1.202(17) . ?
C42 C43 2.00(2) . ?
C28 C27 1.38(2) . ?
C28 H28 0.9300 . ?
C32 C33 1.44(2) . ?
C32 H32 0.9300 . ?
C39 C38 1.34(2) . ?
C39 H39 0.9300 . ?
C38 H38 0.9300 . ?
C33 C34 1.43(2) . ?
C33 H33 0.9300 . ?
C34 H34 0.9300 . ?
C54 N13 1.342(19) . ?
C54 N14 1.39(2) . ?
C54 C53 1.40(2) . ?
C55 C56 1.28(2) . ?
C55 N13 1.397(14) . ?
C55 C60 1.441(19) . ?
C59 C60 1.33(2) . ?
C59 H59 0.9300 . ?
C56 H56 0.9300 . ?
N12 C43 1.385(19) . ?
C27 C26 1.36(2) . ?
C27 H27 0.9300 . ?
C26 C25 1.35(2) . ?
C26 H26 0.9300 . ?
C25 H25 0.9300 . ?
N14 C60 1.464(15) . ?
N14 H14A 0.8600 . ?
C44 C45 1.44(2) . ?
C44 C43 1.45(2) . ?
C44 H44 0.9300 . ?
C45 C46 1.24(2) . ?
C45 H45 0.9300 . ?
C46 H46 0.9300 . ?
N13 H13 0.8600 . ?
N15 C53 1.33(2) . ?
N15 C49 1.32(3) . ?
C51 C52 1.40(2) . ?
C51 C50 1.53(2) . ?
C51 H51 0.9300 . ?
C49 C50 1.61(3) . ?
C49 H49 0.9300 . ?
C50 H50 0.9300 . ?
C53 C52 1.284(18) . ?
C52 H52 0.9300 . ?
